data_4117429
loop_
_publ_author_name
'Adriana Iordache'
'Mircea Oltean'
'Anne Milet'
'Fabrice Thomas'
'Beno\^it Baptiste'
'Eric Saint-Aman'
'Christophe Bucher'

_publ_section_title
;
 Redox Control of Rotary Motions in Ferrocene-Based Elemental Ball
 Bearings
;
_journal_name_full 'Journal of the American Chemical Society'
_journal_page_first 2653
_journal_page_last 2671
_journal_paper_doi 10.1021/ja209766e
_journal_volume 134
_journal_year 2012
_chemical_formula_moiety '0.5(C2 H3 N), 2(I), 0.75(H2 O), C18 H19 N2, 0.5(Fe)'
_chemical_formula_sum 'C19 H22 Fe0.5 I2 N2.5 O0.75'
_chemical_formula_weight 579.12
_space_group_crystal_system triclinic
_space_group_IT_number 2
_space_group_name_Hall '-P 1'
_space_group_name_H-M_alt 'P -1'
_symmetry_space_group_name_Hall '-P 1'
_symmetry_space_group_name_H-M 'P -1'
_atom_sites_solution_hydrogens geom
_atom_sites_solution_primary direct
_atom_sites_solution_secondary difmap
_audit_creation_date 2011-09-26
_audit_creation_method
;
  Olex2 1.1
  (compiled 2011.08.18 svn.r1932, GUI svn.r3819)
;
_cell_angle_alpha 101.20(3)
_cell_angle_beta 92.25(3)
_cell_angle_gamma 95.77(3)
_cell_formula_units_Z 4
_cell_length_a 10.448(2)
_cell_length_b 13.901(3)
_cell_length_c 15.153(3)
_cell_measurement_reflns_used 43
_cell_measurement_temperature 200(2)
_cell_measurement_theta_max 18.4
_cell_measurement_theta_min 3.2
_cell_volume 2144.0(8)
_computing_data_reduction EVALCCD
_computing_molecular_graphics
;
O. V. Dolomanov, L. J. Bourhis, R. J. Gildea, J. A. K. Howard and H. Puschmann,
OLEX2: a complete structure solution, refinement and analysis program.
J. Appl. Cryst. (2009). 42, 339-341.
;
_computing_publication_material
;
O. V. Dolomanov, L. J. Bourhis, R. J. Gildea, J. A. K. Howard and H. Puschmann,
OLEX2: a complete structure solution, refinement and analysis program.
J. Appl. Cryst. (2009). 42, 339-341.
;
_computing_structure_refinement
;
SHELXL, G.M. Sheldrick, Acta Cryst.
2008). A64, 112-122
;
_computing_structure_solution 'SHELXS-97 (Sheldrick, 2008)'
_diffrn_ambient_temperature 200
_diffrn_detector 'CCD area detector'
_diffrn_detector_type KappaCCD
_diffrn_measured_fraction_theta_full 0.984
_diffrn_measured_fraction_theta_max 0.984
_diffrn_measurement_device_type 'Bruker kappaCCD'
_diffrn_measurement_method '\w scans'
_diffrn_radiation_monochromator graphite
_diffrn_radiation_probe x-ray
_diffrn_radiation_type MoK\a
_diffrn_radiation_wavelength 0.71073
_diffrn_reflns_av_R_equivalents 0.0599
_diffrn_reflns_av_unetI/netI 0.0498
_diffrn_reflns_limit_h_max 13
_diffrn_reflns_limit_h_min -13
_diffrn_reflns_limit_k_max 18
_diffrn_reflns_limit_k_min -18
_diffrn_reflns_limit_l_max 19
_diffrn_reflns_limit_l_min -19
_diffrn_reflns_number 40375
_diffrn_reflns_theta_full 27.58
_diffrn_reflns_theta_max 27.58
_diffrn_reflns_theta_min 1.37
_diffrn_source 'fine-focus sealed tube'
_diffrn_source_target Mo
_exptl_absorpt_coefficient_mu 3.267
_exptl_absorpt_correction_T_max 1
_exptl_absorpt_correction_T_min 0.598156
_exptl_absorpt_correction_type multi-scan
_exptl_absorpt_process_details
;
"SADABS-2004/1 (Bruker,2004) was used for absorption correction.
R(int) was 0.1445 before and 0.0715 after correction.
The Ratio of minimum to maximum transmission is 0.5982.
The \l/2 correction factor is 0.00.
{Info from C:\Documents and Settings\baptiste\Bureau\Shelx97\CIRE\C_Bucher
\CBAI3x43081129\enregistrement3\Sadabs\sad.abs}
;
_exptl_crystal_colour orange
_exptl_crystal_colour_primary orange
_exptl_crystal_density_diffrn 1.794
_exptl_crystal_description plate
_exptl_crystal_F_000 1114
_exptl_crystal_size_max 0.4
_exptl_crystal_size_mid 0.22
_exptl_crystal_size_min 0.1
_refine_diff_density_max 1.979
_refine_diff_density_min -2.552
_refine_diff_density_rms 0.259
_refine_ls_extinction_method none
_refine_ls_goodness_of_fit_ref 1.160
_refine_ls_hydrogen_treatment constr
_refine_ls_matrix_type full
_refine_ls_number_parameters 463
_refine_ls_number_reflns 9782
_refine_ls_number_restraints 381
_refine_ls_restrained_S_all 1.138
_refine_ls_R_factor_all 0.1102
_refine_ls_R_factor_gt 0.0893
_refine_ls_shift/su_max 0.000
_refine_ls_shift/su_mean 0.000
_refine_ls_structure_factor_coef Fsqd
_refine_ls_weighting_details 'calc w=1/[\s^2^(Fo^2^)+(0.0000P)^2^+91.7094P] where P=(Fo^2^+2Fc^2^)/3'
_refine_ls_weighting_scheme calc
_refine_ls_wR_factor_gt 0.2206
_refine_ls_wR_factor_ref 0.2304
_reflns_number_gt 7684
_reflns_number_total 9782
_reflns_threshold_expression >2sigma(I)
_cod_data_source_file ja209766e_si_005.cif
_cod_data_source_block shelx
_cod_original_cell_volume 2144.0(7)
_cod_original_formula_sum 'C19 H22 Fe0.50 I2 N2.50 O0.75'
_cod_database_code 4117429

loop_
_space_group_symop_id
_space_group_symop_operation_xyz
1 'x, y, z'
2 '-x, -y, -z'

loop_
_atom_site_label
_atom_site_type_symbol
_atom_site_fract_x
_atom_site_fract_y
_atom_site_fract_z
_atom_site_U_iso_or_equiv
_atom_site_adp_type
_atom_site_occupancy
_atom_site_symmetry_multiplicity
_atom_site_calc_flag
_atom_site_refinement_flags
_atom_site_disorder_assembly
_atom_site_disorder_group
C202 C 0.684(2) 0.4172(17) 0.074(2) 0.090(7) Uani 1 1 d U . .
C203 C 0.812(3) 0.393(2) 0.073(3) 0.149(15) Uani 1 1 d U . .
H20A H 0.8647 0.4390 0.1212 0.223 Uiso 1 1 calc R . .
H20B H 0.8456 0.3981 0.0147 0.223 Uiso 1 1 calc R . .
H20C H 0.8132 0.3256 0.0830 0.223 Uiso 1 1 calc R . .
N201 N 0.589(2) 0.4457(17) 0.0863(18) 0.102(7) Uani 1 1 d U . .
I4 I 0.38645(10) 0.14709(7) 0.54754(7) 0.0435(3) Uani 1 1 d . . .
I1 I 0.62821(9) 0.12031(7) 0.93297(6) 0.0368(2) Uani 1 1 d . . .
O2 O 0.133(3) 0.797(2) 0.463(2) 0.061(8) Uani 0.50 1 d P A 1
C1 C 0.2165(11) 0.2205(9) -0.0339(8) 0.027(2) Uani 1 1 d U . .
C2 C 0.0804(12) 0.2286(9) -0.0262(8) 0.029(2) Uani 1 1 d U . .
H2 H 0.0336 0.2765 -0.0458 0.035 Uiso 1 1 calc R . .
C3 C 0.0288(13) 0.1506(11) 0.0167(9) 0.037(3) Uani 1 1 d U . .
H3 H -0.0583 0.1374 0.0307 0.045 Uiso 1 1 calc R . .
C4 C 0.1312(13) 0.0976(9) 0.0338(8) 0.032(2) Uani 1 1 d U . .
H4 H 0.1245 0.0420 0.0619 0.038 Uiso 1 1 calc R . .
C5 C 0.2449(12) 0.1388(9) 0.0033(9) 0.031(2) Uani 1 1 d U . .
H5 H 0.3271 0.1158 0.0070 0.037 Uiso 1 1 calc R . .
C6 C 0.3088(14) 0.2879(10) -0.0747(9) 0.034(3) Uani 1 1 d U . .
H6A H 0.3941 0.2975 -0.0415 0.041 Uiso 1 1 calc R . .
H6B H 0.2763 0.3532 -0.0697 0.041 Uiso 1 1 calc R . .
C7 C 0.3221(13) 0.2418(10) -0.1755(9) 0.033(3) Uani 1 1 d U . .
H7A H 0.3601 0.1787 -0.1799 0.039 Uiso 1 1 calc R . .
H7B H 0.2357 0.2276 -0.2073 0.039 Uiso 1 1 calc R . .
C9 C 0.5322(12) 0.3109(11) -0.2131(10) 0.036(3) Uani 1 1 d U . .
H9 H 0.5697 0.2701 -0.1781 0.043 Uiso 1 1 calc R . .
C10 C 0.6115(13) 0.3703(10) -0.2564(10) 0.036(3) Uani 1 1 d U . .
H10 H 0.7023 0.3695 -0.2516 0.043 Uiso 1 1 calc R . .
C11 C 0.5573(12) 0.4314(9) -0.3073(8) 0.026(2) Uani 1 1 d U . .
C12 C 0.4253(12) 0.4330(10) -0.3079(10) 0.034(3) Uani 1 1 d U . .
H12 H 0.3852 0.4770 -0.3380 0.041 Uiso 1 1 calc R . .
C13 C 0.3525(12) 0.3706(10) -0.2648(9) 0.032(3) Uani 1 1 d U . .
H13 H 0.2615 0.3708 -0.2674 0.039 Uiso 1 1 calc R . .
C14 C 0.6376(11) 0.4923(8) -0.3585(8) 0.024(2) Uani 1 1 d U . .
C15 C 0.7702(12) 0.4831(9) -0.3660(9) 0.029(2) Uani 1 1 d U . .
H15 H 0.8081 0.4360 -0.3386 0.035 Uiso 1 1 calc R . .
C16 C 0.8442(12) 0.5398(10) -0.4114(9) 0.030(2) Uani 1 1 d U . .
H16 H 0.9340 0.5344 -0.4125 0.036 Uiso 1 1 calc R . .
C18 C 0.6662(12) 0.6147(9) -0.4522(9) 0.031(3) Uani 1 1 d U . .
H18 H 0.6310 0.6606 -0.4826 0.037 Uiso 1 1 calc R . .
C19 C 0.5854(12) 0.5594(8) -0.4053(9) 0.027(2) Uani 1 1 d U . .
H19 H 0.4960 0.5667 -0.4047 0.033 Uiso 1 1 calc R . .
C20 C 0.8743(14) 0.6611(13) -0.5087(12) 0.051(4) Uani 1 1 d U . .
H20D H 0.9607 0.6779 -0.4787 0.076 Uiso 1 1 calc R . .
H20E H 0.8369 0.7217 -0.5139 0.076 Uiso 1 1 calc R . .
H20F H 0.8801 0.6210 -0.5689 0.076 Uiso 1 1 calc R . .
N8 N 0.4050(10) 0.3097(8) -0.2192(7) 0.028(2) Uani 1 1 d U . .
N17 N 0.7924(10) 0.6049(8) -0.4556(7) 0.030(2) Uani 1 1 d U . .
C101 C 0.3123(12) 0.2843(10) 0.2027(9) 0.031(2) Uani 1 1 d U . .
C102 C 0.2884(13) 0.3666(10) 0.1608(10) 0.036(3) Uani 1 1 d U . .
H102 H 0.3512 0.4040 0.1339 0.043 Uiso 1 1 calc R . .
C103 C 0.1541(14) 0.3828(11) 0.1662(10) 0.041(3) Uani 1 1 d U . .
H103 H 0.1118 0.4306 0.1426 0.049 Uiso 1 1 calc R . .
C104 C 0.0980(14) 0.3114(12) 0.2146(10) 0.044(3) Uani 1 1 d U . .
H104 H 0.0108 0.3055 0.2304 0.053 Uiso 1 1 calc R . .
C105 C 0.1911(14) 0.2520(12) 0.2351(9) 0.038(3) Uani 1 1 d U . .
H105 H 0.1764 0.1987 0.2656 0.046 Uiso 1 1 calc R . .
C106 C 0.4388(13) 0.2468(10) 0.2115(10) 0.035(3) Uani 1 1 d U . .
H10A H 0.4933 0.2931 0.2596 0.042 Uiso 1 1 calc R . .
H10B H 0.4820 0.2452 0.1543 0.042 Uiso 1 1 calc R . .
C107 C 0.4288(12) 0.1443(10) 0.2336(10) 0.036(3) Uani 1 1 d U . .
H10C H 0.3814 0.1449 0.2890 0.043 Uiso 1 1 calc R . .
H10D H 0.3786 0.0972 0.1838 0.043 Uiso 1 1 calc R . .
C109 C 0.5987(13) 0.1027(10) 0.3300(9) 0.036(3) Uani 1 1 d U . .
H109 H 0.5466 0.1185 0.3797 0.043 Uiso 1 1 calc R . .
C110 C 0.7190(13) 0.0722(10) 0.3433(9) 0.032(2) Uani 1 1 d U . .
H110 H 0.7485 0.0655 0.4017 0.038 Uiso 1 1 calc R . .
C111 C 0.7961(13) 0.0516(10) 0.2709(9) 0.031(2) Uani 1 1 d U . .
C112 C 0.7481(13) 0.0587(10) 0.1841(9) 0.034(3) Uani 1 1 d U . .
H112 H 0.7979 0.0430 0.1332 0.041 Uiso 1 1 calc R . .
C113 C 0.6298(14) 0.0884(10) 0.1750(10) 0.037(3) Uani 1 1 d U . .
H113 H 0.5975 0.0942 0.1170 0.044 Uiso 1 1 calc R . .
C114 C 0.9262(13) 0.0165(10) 0.2843(9) 0.032(2) Uani 1 1 d U . .
C115 C 0.9962(14) 0.0461(12) 0.3693(10) 0.042(3) Uani 1 1 d U . .
H115 H 0.9618 0.0873 0.4181 0.050 Uiso 1 1 calc R . .
C116 C 1.1145(14) 0.0135(12) 0.3789(10) 0.043(3) Uani 1 1 d U . .
H116 H 1.1631 0.0335 0.4350 0.052 Uiso 1 1 calc R . .
C118 C 1.0988(13) -0.0739(10) 0.2302(9) 0.036(3) Uani 1 1 d U . .
H118 H 1.1351 -0.1158 0.1827 0.043 Uiso 1 1 calc R . .
C119 C 0.9787(13) -0.0423(10) 0.2149(9) 0.034(3) Uani 1 1 d U . .
H119 H 0.9341 -0.0612 0.1573 0.041 Uiso 1 1 calc R . .
C120 C 1.2902(13) -0.0855(12) 0.3250(11) 0.043(3) Uani 1 1 d U . .
H12A H 1.2744 -0.1541 0.3324 0.065 Uiso 1 1 calc R . .
H12B H 1.3368 -0.0454 0.3793 0.065 Uiso 1 1 calc R . .
H12C H 1.3419 -0.0824 0.2728 0.065 Uiso 1 1 calc R . .
N108 N 0.5551(10) 0.1102(8) 0.2470(7) 0.031(2) Uani 1 1 d U . .
N117 N 1.1636(11) -0.0464(9) 0.3104(8) 0.037(2) Uani 1 1 d U . .
I3 I 0.77917(9) 0.36451(8) 0.36899(8) 0.0473(3) Uani 1 1 d . . .
Fe1 Fe 0.17377(16) 0.24205(13) 0.09808(12) 0.0254(4) Uani 1 1 d . . .
I2 I 0.98316(9) 0.33564(8) 0.76278(8) 0.0466(3) Uani 1 1 d . . .
O3 O 0.928(3) 0.1729(18) 0.5540(19) 0.056(7) Uani 0.50 1 d P B 2
H1A H 0.6882 0.2870 0.5054 0.084 Uiso 0.50 1 d PR . .
H1B H 0.6821 0.2752 0.5930 0.084 Uiso 0.50 1 d PR . .
H2A H 0.1243 0.7631 0.4144 0.084 Uiso 0.50 1 d PR C 1
H2B H 0.1325 0.8557 0.4605 0.084 Uiso 0.50 1 d PR D 1
H3A H 0.9562 0.1491 0.5968 0.084 Uiso 0.50 1 d PR E 2
H3B H 0.8643 0.1441 0.5379 0.084 Uiso 0.50 1 d PR F 2
O1 O 0.695(2) 0.258(2) 0.5409(16) 0.061(7) Uani 0.50 1 d P . .

loop_
_atom_site_aniso_label
_atom_site_aniso_U_11
_atom_site_aniso_U_22
_atom_site_aniso_U_33
_atom_site_aniso_U_23
_atom_site_aniso_U_13
_atom_site_aniso_U_12
C202 0.075(12) 0.055(12) 0.13(2) -0.001(13) -0.002(15) 0.012(11)
C203 0.081(15) 0.11(2) 0.22(4) -0.04(2) -0.03(2) 0.032(17)
N201 0.072(12) 0.093(15) 0.14(2) 0.027(14) 0.008(13) 0.012(11)
I4 0.0497(6) 0.0351(5) 0.0449(6) 0.0059(4) 0.0055(4) 0.0047(4)
I1 0.0359(5) 0.0417(5) 0.0368(5) 0.0136(4) 0.0096(4) 0.0093(4)
O2 0.055(18) 0.039(16) 0.09(2) 0.014(14) 0.024(16) 0.005(12)
C1 0.024(5) 0.031(6) 0.025(6) 0.006(4) 0.005(4) -0.003(4)
C2 0.028(5) 0.031(6) 0.026(6) 0.000(5) -0.001(5) 0.000(4)
C3 0.028(5) 0.045(7) 0.033(7) -0.001(5) 0.008(5) -0.007(5)
C4 0.043(6) 0.027(6) 0.023(6) 0.002(4) 0.005(5) -0.008(5)
C5 0.029(5) 0.027(6) 0.035(7) 0.004(5) 0.004(5) -0.001(4)
C6 0.040(6) 0.033(6) 0.027(6) 0.008(5) 0.009(5) -0.006(5)
C7 0.034(6) 0.033(6) 0.033(6) 0.013(5) 0.008(5) -0.003(5)
C9 0.023(5) 0.050(8) 0.041(7) 0.024(6) -0.001(5) 0.003(5)
C10 0.029(6) 0.040(7) 0.043(8) 0.020(6) 0.006(5) 0.005(5)
C11 0.026(5) 0.025(5) 0.026(6) 0.003(4) 0.001(4) -0.001(4)
C12 0.028(5) 0.038(7) 0.042(7) 0.021(6) 0.005(5) 0.004(5)
C13 0.025(5) 0.040(7) 0.037(7) 0.017(5) 0.005(5) 0.007(5)
C14 0.027(5) 0.021(5) 0.021(5) 0.001(4) 0.003(4) -0.001(4)
C15 0.031(5) 0.026(6) 0.032(6) 0.008(5) 0.004(5) 0.004(5)
C16 0.022(5) 0.037(7) 0.031(6) 0.007(5) -0.001(4) 0.002(4)
C18 0.030(5) 0.023(6) 0.043(7) 0.014(5) 0.004(5) 0.001(5)
C19 0.031(5) 0.018(5) 0.033(6) 0.003(4) 0.010(5) 0.003(4)
C20 0.032(7) 0.064(10) 0.063(11) 0.036(8) 0.006(7) -0.011(7)
N8 0.028(4) 0.033(5) 0.025(5) 0.011(4) 0.007(4) 0.002(4)
N17 0.030(5) 0.028(5) 0.032(6) 0.011(4) 0.004(4) -0.003(4)
C101 0.025(5) 0.036(6) 0.027(6) -0.004(5) -0.004(5) 0.001(4)
C102 0.034(6) 0.028(6) 0.043(8) 0.000(5) 0.001(5) 0.001(5)
C103 0.042(7) 0.037(7) 0.041(8) -0.004(5) -0.011(6) 0.016(5)
C104 0.033(6) 0.062(9) 0.032(7) -0.008(6) 0.008(5) 0.010(6)
C105 0.037(6) 0.054(8) 0.024(6) 0.006(5) 0.008(5) 0.006(6)
C106 0.027(5) 0.035(6) 0.041(7) 0.005(5) -0.003(5) 0.000(5)
C107 0.021(5) 0.038(6) 0.045(8) 0.002(6) -0.003(5) 0.001(5)
C109 0.037(6) 0.041(7) 0.033(6) 0.013(6) 0.011(5) 0.007(5)
C110 0.038(6) 0.034(6) 0.025(5) 0.008(5) 0.004(4) 0.006(5)
C111 0.032(5) 0.032(6) 0.028(6) 0.003(5) 0.001(4) 0.000(5)
C112 0.037(6) 0.040(7) 0.027(5) 0.007(5) 0.013(5) 0.008(5)
C113 0.039(6) 0.041(7) 0.032(6) 0.008(6) 0.007(5) 0.013(6)
C114 0.032(5) 0.029(6) 0.034(6) 0.003(5) 0.007(4) -0.002(4)
C115 0.032(6) 0.052(8) 0.035(6) -0.008(6) 0.001(5) 0.010(6)
C116 0.033(6) 0.057(9) 0.037(7) 0.002(6) 0.003(5) 0.003(6)
C118 0.037(6) 0.037(7) 0.032(6) 0.002(5) 0.006(5) 0.008(5)
C119 0.028(5) 0.039(7) 0.033(6) 0.003(5) 0.007(5) 0.001(5)
C120 0.025(6) 0.060(9) 0.047(8) 0.017(7) 0.010(5) 0.002(6)
N108 0.029(5) 0.038(6) 0.028(5) 0.006(4) 0.005(4) 0.006(4)
N117 0.027(5) 0.042(6) 0.039(6) 0.007(5) 0.004(4) 0.003(4)
I3 0.0293(5) 0.0421(5) 0.0665(7) 0.0011(5) 0.0025(4) 0.0037(4)
Fe1 0.0237(8) 0.0258(9) 0.0244(9) 0.0003(7) 0.0045(7) 0.0006(7)
I2 0.0290(5) 0.0533(6) 0.0653(7) 0.0281(5) 0.0040(4) 0.0086(4)
O3 0.09(2) 0.030(13) 0.050(15) 0.002(11) 0.029(15) -0.003(13)
O1 0.048(13) 0.084(18) 0.050(14) 0.018(13) 0.019(11) -0.016(12)

loop_
_atom_type_symbol
_atom_type_description
_atom_type_scat_dispersion_real
_atom_type_scat_dispersion_imag
_atom_type_scat_source
C C 0.0033 0.0000 'International Tables Vol C Tables 4.2.6.8 and 6.1.1.4'
H H 0.0000 0.0000 'International Tables Vol C Tables 4.2.6.8 and 6.1.1.4'
N N 0.0061 0.0000 'International Tables Vol C Tables 4.2.6.8 and 6.1.1.4'
O O 0.0106 0.0000 'International Tables Vol C Tables 4.2.6.8 and 6.1.1.4'
Fe Fe 0.3463 0.0000 'International Tables Vol C Tables 4.2.6.8 and 6.1.1.4'
I I -0.4742 0.0000 'International Tables Vol C Tables 4.2.6.8 and 6.1.1.4'

loop_
_geom_angle_atom_site_label_1
_geom_angle_atom_site_label_2
_geom_angle_atom_site_label_3
_geom_angle
N201 C202 C203 170(3)
C202 C203 H20A 109.5
C202 C203 H20B 109.5
C202 C203 H20C 109.5
H20A C203 H20B 109.5
H20A C203 H20C 109.5
H20B C203 H20C 109.5
H2A O2 H2B 111.4
C2 C1 C6 125.3(12)
C5 C1 C2 107.2(10)
C5 C1 C6 127.5(12)
C1 C2 H2 126.3
C3 C2 C1 107.4(12)
C3 C2 H2 126.3
C2 C3 H3 126.5
C4 C3 C2 107.1(11)
C4 C3 H3 126.5
C3 C4 H4 125.1
C5 C4 C3 109.8(12)
C5 C4 H4 125.1
C1 C5 H5 125.8
C4 C5 C1 108.5(12)
C4 C5 H5 125.8
C1 C6 H6A 109.7
C1 C6 H6B 109.7
C1 C6 C7 109.6(10)
H6A C6 H6B 108.2
C7 C6 H6A 109.7
C7 C6 H6B 109.7
C6 C7 H7A 109.4
C6 C7 H7B 109.4
H7A C7 H7B 108.0
N8 C7 C6 111.0(10)
N8 C7 H7A 109.4
N8 C7 H7B 109.4
C10 C9 H9 119.2
N8 C9 H9 119.2
N8 C9 C10 121.6(12)
C9 C10 H10 120.2
C9 C10 C11 119.7(12)
C11 C10 H10 120.2
C10 C11 C14 121.6(11)
C12 C11 C10 117.3(11)
C12 C11 C14 121.1(11)
C11 C12 H12 120.2
C13 C12 C11 119.6(12)
C13 C12 H12 120.2
C12 C13 H13 118.8
N8 C13 C12 122.3(12)
N8 C13 H13 118.8
C15 C14 C11 121.2(11)
C15 C14 C19 116.6(11)
C19 C14 C11 122.2(11)
C14 C15 H15 119.3
C16 C15 C14 121.3(12)
C16 C15 H15 119.3
C15 C16 H16 119.4
C15 C16 N17 121.3(12)
N17 C16 H16 119.4
C19 C18 H18 119.1
N17 C18 H18 119.1
N17 C18 C19 121.8(12)
C14 C19 H19 120.3
C18 C19 C14 119.4(12)
C18 C19 H19 120.3
H20D C20 H20E 109.5
H20D C20 H20F 109.5
H20E C20 H20F 109.5
N17 C20 H20D 109.5
N17 C20 H20E 109.5
N17 C20 H20F 109.5
C9 N8 C7 120.3(11)
C9 N8 C13 119.2(11)
C13 N8 C7 120.4(11)
C16 N17 C20 119.8(11)
C18 N17 C16 119.6(11)
C18 N17 C20 120.6(12)
C102 C101 C106 125.2(12)
C105 C101 C102 105.7(12)
C105 C101 C106 129.1(13)
C101 C102 H102 125.3
C103 C102 C101 109.5(12)
C103 C102 H102 125.3
C102 C103 H103 127.2
C104 C103 C102 105.6(13)
C104 C103 H103 127.2
C103 C104 H104 125.1
C105 C104 C103 109.8(13)
C105 C104 H104 125.1
C101 C105 H105 125.3
C104 C105 C101 109.4(13)
C104 C105 H105 125.3
C101 C106 H10A 108.9
C101 C106 H10B 108.9
C101 C106 C107 113.2(11)
H10A C106 H10B 107.7
C107 C106 H10A 108.9
C107 C106 H10B 108.9
C106 C107 H10C 109.0
C106 C107 H10D 109.0
H10C C107 H10D 107.8
N108 C107 C106 112.7(11)
N108 C107 H10C 109.0
N108 C107 H10D 109.0
C110 C109 H109 119.8
N108 C109 H109 119.8
N108 C109 C110 120.4(12)
C109 C110 H110 120.2
C109 C110 C111 119.7(12)
C111 C110 H110 120.2
C110 C111 C112 119.1(12)
C110 C111 C114 120.2(12)
C112 C111 C114 120.7(12)
C111 C112 H112 120.7
C113 C112 C111 118.7(12)
C113 C112 H112 120.7
C112 C113 H113 119.1
C112 C113 N108 121.9(13)
N108 C113 H113 119.1
C115 C114 C111 119.7(12)
C119 C114 C111 120.7(12)
C119 C114 C115 119.6(13)
C114 C115 H115 120.9
C116 C115 C114 118.2(13)
C116 C115 H115 120.9
C115 C116 H116 119.3
N117 C116 C115 121.5(14)
N117 C116 H116 119.3
C119 C118 H118 119.5
N117 C118 H118 119.5
N117 C118 C119 121.1(12)
C114 C119 C118 119.0(13)
C114 C119 H119 120.5
C118 C119 H119 120.5
H12A C120 H12B 109.5
H12A C120 H12C 109.5
H12B C120 H12C 109.5
N117 C120 H12A 109.5
N117 C120 H12B 109.5
N117 C120 H12C 109.5
C109 N108 C107 120.1(11)
C109 N108 C113 120.3(12)
C113 N108 C107 119.6(12)
C116 N117 C120 120.0(12)
C118 N117 C116 120.6(12)
C118 N117 C120 119.3(12)
H3A O3 H3B 106.6
H1A O1 H1B 126.2

loop_
_geom_bond_atom_site_label_1
_geom_bond_atom_site_label_2
_geom_bond_distance
C202 C203 1.41(3)
C202 N201 1.11(3)
C203 H20A 0.9800
C203 H20B 0.9800
C203 H20C 0.9800
O2 H2A 0.7929
O2 H2B 0.8201
C1 C2 1.445(17)
C1 C5 1.414(18)
C1 C6 1.510(16)
C2 H2 0.9500
C2 C3 1.440(19)
C3 H3 0.9500
C3 C4 1.40(2)
C4 H4 0.9500
C4 C5 1.400(17)
C5 H5 0.9500
C6 H6A 0.9900
C6 H6B 0.9900
C6 C7 1.555(18)
C7 H7A 0.9900
C7 H7B 0.9900
C7 N8 1.485(15)
C9 H9 0.9500
C9 C10 1.383(18)
C9 N8 1.326(16)
C10 H10 0.9500
C10 C11 1.399(18)
C11 C12 1.381(17)
C11 C14 1.478(16)
C12 H12 0.9500
C12 C13 1.372(17)
C13 H13 0.9500
C13 N8 1.337(16)
C14 C15 1.411(17)
C14 C19 1.414(17)
C15 H15 0.9500
C15 C16 1.350(17)
C16 H16 0.9500
C16 N17 1.366(17)
C18 H18 0.9500
C18 C19 1.392(16)
C18 N17 1.341(16)
C19 H19 0.9500
C20 H20D 0.9800
C20 H20E 0.9800
C20 H20F 0.9800
C20 N17 1.467(16)
C101 C102 1.45(2)
C101 C105 1.437(18)
C101 C106 1.478(18)
C102 H102 0.9500
C102 C103 1.446(19)
C103 H103 0.9500
C103 C104 1.44(2)
C104 H104 0.9500
C104 C105 1.40(2)
C105 H105 0.9500
C106 H10A 0.9900
C106 H10B 0.9900
C106 C107 1.521(19)
C107 H10C 0.9900
C107 H10D 0.9900
C107 N108 1.466(16)
C109 H109 0.9500
C109 C110 1.386(19)
C109 N108 1.348(17)
C110 H110 0.9500
C110 C111 1.390(18)
C111 C112 1.415(19)
C111 C114 1.508(19)
C112 H112 0.9500
C112 C113 1.351(19)
C113 H113 0.9500
C113 N108 1.370(16)
C114 C115 1.42(2)
C114 C119 1.369(18)
C115 H115 0.9500
C115 C116 1.37(2)
C116 H116 0.9500
C116 N117 1.351(18)
C118 H118 0.9500
C118 C119 1.397(19)
C118 N117 1.336(18)
C119 H119 0.9500
C120 H12A 0.9800
C120 H12B 0.9800
C120 H12C 0.9800
C120 N117 1.504(18)
O3 H3A 0.8401
O3 H3B 0.7461
O1 H1A 0.7373
O1 H1B 0.8003
